data_7224119
loop_
_publ_author_name
'Gabbai, F. P.'
'Chansaenpak, Kantapat'
'Wang, Mengzhe'
'Liu, shuanglong'
'Wu, Zhanhong'
'Yuan, Hong'
'Conti, Peter'
'Li, Zibo'

_publ_section_title
;
 Synthesis and in vivo stability studies of [18F]-zwitterionic phosphonium
 aryltrifluoroborate/indomethacin conjugates
;
_journal_name_full 'RSC Adv.'
_journal_paper_doi 10.1039/C5RA26323A
_journal_year 2016
_chemical_formula_moiety 'C15 H23 B F3 O2 P'
_chemical_formula_sum 'C15 H23 B F3 O2 P'
_chemical_formula_weight 334.11
_chemical_name_systematic
; 
 ? 
;
_space_group_IT_number 14
_symmetry_cell_setting monoclinic
_symmetry_space_group_name_Hall '-P 2yn'
_symmetry_space_group_name_H-M 'P 1 21/n 1'
_atom_sites_solution_hydrogens geom
_atom_sites_solution_primary direct
_atom_sites_solution_secondary difmap
_audit_creation_method SHELXL-97
_audit_update_record
;
2015-04-10 deposited with the CCDC.
2016-02-02 downloaded from the CCDC.
;
_cell_angle_alpha 90.00
_cell_angle_beta 92.568(12)
_cell_angle_gamma 90.00
_cell_formula_units_Z 4
_cell_length_a 8.174(8)
_cell_length_b 14.540(13)
_cell_length_c 13.759(13)
_cell_measurement_temperature 110(2)
_cell_volume 1634(3)
_computing_structure_refinement 'SHELXL-97 (Sheldrick, 1997)'
_computing_structure_solution 'SHELXS-97 (Sheldrick, 1990)'
_diffrn_ambient_temperature 110(2)
_diffrn_measured_fraction_theta_full 0.971
_diffrn_measured_fraction_theta_max 0.971
_diffrn_radiation_monochromator graphite
_diffrn_radiation_source 'fine-focus sealed tube'
_diffrn_radiation_type MoK\a
_diffrn_radiation_wavelength 0.71073
_diffrn_reflns_av_R_equivalents 0.0576
_diffrn_reflns_av_sigmaI/netI 0.0646
_diffrn_reflns_limit_h_max 10
_diffrn_reflns_limit_h_min -10
_diffrn_reflns_limit_k_max 18
_diffrn_reflns_limit_k_min -19
_diffrn_reflns_limit_l_max 17
_diffrn_reflns_limit_l_min -16
_diffrn_reflns_number 14009
_diffrn_reflns_theta_full 28.26
_diffrn_reflns_theta_max 28.26
_diffrn_reflns_theta_min 2.04
_exptl_absorpt_coefficient_mu 0.202
_exptl_absorpt_correction_T_max 0.9605
_exptl_absorpt_correction_T_min 0.9510
_exptl_absorpt_correction_type multi-scan
_exptl_crystal_density_diffrn 1.358
_exptl_crystal_density_method 'not measured'
_exptl_crystal_description single
_exptl_crystal_F_000 704
_exptl_crystal_size_max 0.17
_exptl_crystal_size_mid 0.17
_exptl_crystal_size_min 0.06
_refine_diff_density_max 0.361
_refine_diff_density_min -0.386
_refine_diff_density_rms 0.067
_refine_ls_extinction_method none
_refine_ls_goodness_of_fit_ref 1.046
_refine_ls_hydrogen_treatment mixed
_refine_ls_matrix_type full
_refine_ls_number_parameters 199
_refine_ls_number_reflns 3926
_refine_ls_number_restraints 0
_refine_ls_restrained_S_all 1.046
_refine_ls_R_factor_all 0.0815
_refine_ls_R_factor_gt 0.0483
_refine_ls_shift/su_max 0.001
_refine_ls_shift/su_mean 0.000
_refine_ls_structure_factor_coef Fsqd
_refine_ls_weighting_details 'calc w=1/[\s^2^(Fo^2^)+(0.0520P)^2^+0.4336P] where P=(Fo^2^+2Fc^2^)/3'
_refine_ls_weighting_scheme calc
_refine_ls_wR_factor_gt 0.1087
_refine_ls_wR_factor_ref 0.1228
_reflns_number_gt 2715
_reflns_number_total 3926
_reflns_threshold_expression >2sigma(I)
_cod_data_source_file c5ra26323a2.cif
_cod_data_source_block i
_cod_original_sg_symbol_H-M P21/n
_cod_database_code 7224119

loop_
_symmetry_equiv_pos_as_xyz
'x, y, z'
'-x+1/2, y+1/2, -z+1/2'
'-x, -y, -z'
'x-1/2, -y-1/2, z-1/2'

loop_
_atom_site_label
_atom_site_type_symbol
_atom_site_fract_x
_atom_site_fract_y
_atom_site_fract_z
_atom_site_U_iso_or_equiv
_atom_site_adp_type
_atom_site_occupancy
_atom_site_symmetry_multiplicity
_atom_site_calc_flag
_atom_site_refinement_flags
P1 P 0.24600(6) 0.80737(4) 0.13324(4) 0.01769(15) Uani 1 1 d .
F1 F -0.12107(15) 0.81155(10) 0.16359(10) 0.0353(4) Uani 1 1 d .
O1 O -0.12845(18) 0.58227(11) 0.14229(11) 0.0264(4) Uani 1 1 d .
C1 C 0.0755(2) 0.88954(14) 0.28573(15) 0.0191(5) Uani 1 1 d .
B1 B -0.1071(3) 0.87896(18) 0.23557(19) 0.0237(6) Uani 1 1 d .
F2 F -0.22103(15) 0.85984(10) 0.30581(10) 0.0361(4) Uani 1 1 d .
O2 O -0.06826(18) 0.55570(11) 0.29975(11) 0.0273(4) Uani 1 1 d .
H5A H -0.1533 0.5258 0.2959 0.041 Uiso 1 1 calc R
C2 C 0.0809(3) 0.93534(15) 0.37497(16) 0.0246(5) Uani 1 1 d .
H9A H -0.0164 0.9579 0.3982 0.030 Uiso 1 1 calc R
F3 F -0.15513(15) 0.96355(10) 0.19043(10) 0.0333(4) Uani 1 1 d .
C3 C 0.2252(3) 0.94879(16) 0.43071(16) 0.0263(5) Uani 1 1 d .
H19A H 0.2229 0.9790 0.4902 0.032 Uiso 1 1 calc R
C4 C 0.3709(3) 0.91733(15) 0.39761(16) 0.0232(5) Uani 1 1 d .
H10A H 0.4674 0.9250 0.4352 0.028 Uiso 1 1 calc R
C5 C 0.3735(2) 0.87426(14) 0.30831(15) 0.0206(5) Uani 1 1 d .
H13A H 0.4727 0.8545 0.2852 0.025 Uiso 1 1 calc R
C6 C 0.2280(2) 0.85983(14) 0.25163(15) 0.0173(4) Uani 1 1 d .
C7 C 0.1581(3) 0.88843(15) 0.04437(15) 0.0220(5) Uani 1 1 d .
H12A H 0.0564 0.9107 0.0713 0.026 Uiso 1 1 calc R
C8 C 0.2684(3) 0.97247(16) 0.03666(17) 0.0284(5) Uani 1 1 d .
H14A H 0.2207 1.0145 -0.0104 0.043 Uiso 1 1 calc R
H14B H 0.3742 0.9535 0.0167 0.043 Uiso 1 1 calc R
H14C H 0.2797 1.0023 0.0989 0.043 Uiso 1 1 calc R
C9 C 0.1088(3) 0.84619(17) -0.05475(17) 0.0299(6) Uani 1 1 d .
H20A H 0.0636 0.8931 -0.0971 0.045 Uiso 1 1 calc R
H20B H 0.0284 0.7991 -0.0464 0.045 Uiso 1 1 calc R
H20C H 0.2035 0.8199 -0.0829 0.045 Uiso 1 1 calc R
C10 C 0.4618(3) 0.78404(16) 0.11462(16) 0.0236(5) Uani 1 1 d .
H15A H 0.5252 0.8380 0.1366 0.028 Uiso 1 1 calc R
C11 C 0.5204(3) 0.70149(16) 0.17606(19) 0.0299(6) Uani 1 1 d .
H17A H 0.6341 0.6902 0.1658 0.045 Uiso 1 1 calc R
H17B H 0.4575 0.6481 0.1572 0.045 Uiso 1 1 calc R
H17C H 0.5064 0.7144 0.2436 0.045 Uiso 1 1 calc R
C12 C 0.4962(3) 0.76708(19) 0.00707(18) 0.0353(6) Uani 1 1 d .
H21A H 0.6110 0.7557 0.0009 0.053 Uiso 1 1 calc R
H21B H 0.4644 0.8202 -0.0306 0.053 Uiso 1 1 calc R
H21C H 0.4347 0.7147 -0.0163 0.053 Uiso 1 1 calc R
C13 C 0.1410(3) 0.69782(15) 0.12185(16) 0.0218(5) Uani 1 1 d .
H6A H 0.0349 0.7079 0.0892 0.026 Uiso 1 1 calc R
H6B H 0.2032 0.6580 0.0806 0.026 Uiso 1 1 calc R
C14 C 0.1153(3) 0.64790(16) 0.21773(16) 0.0243(5) Uani 1 1 d .
H16A H 0.2075 0.6074 0.2323 0.029 Uiso 1 1 calc R
H16B H 0.1109 0.6926 0.2699 0.029 Uiso 1 1 calc R
C15 C -0.0403(2) 0.59247(15) 0.21311(16) 0.0201(5) Uani 1 1 d .

loop_
_atom_site_aniso_label
_atom_site_aniso_U_11
_atom_site_aniso_U_22
_atom_site_aniso_U_33
_atom_site_aniso_U_23
_atom_site_aniso_U_13
_atom_site_aniso_U_12
P1 0.0170(3) 0.0208(3) 0.0153(3) -0.0006(2) 0.0008(2) 0.0000(2)
F1 0.0209(7) 0.0435(9) 0.0413(9) -0.0142(7) -0.0017(6) -0.0008(6)
O1 0.0253(8) 0.0299(9) 0.0235(9) 0.0008(7) -0.0047(7) -0.0024(7)
C1 0.0217(10) 0.0194(11) 0.0164(11) 0.0036(9) 0.0026(8) 0.0014(8)
B1 0.0176(12) 0.0278(15) 0.0260(15) 0.0035(11) 0.0036(10) 0.0045(10)
F2 0.0188(6) 0.0558(10) 0.0343(8) 0.0078(7) 0.0065(6) -0.0008(6)
O2 0.0261(8) 0.0345(10) 0.0210(9) 0.0026(7) -0.0004(7) -0.0088(7)
C2 0.0281(12) 0.0241(12) 0.0224(12) 0.0023(10) 0.0090(9) 0.0031(9)
F3 0.0276(7) 0.0391(8) 0.0330(8) 0.0094(7) -0.0004(6) 0.0113(6)
C3 0.0385(13) 0.0266(13) 0.0139(11) -0.0037(10) 0.0036(10) -0.0013(10)
C4 0.0274(11) 0.0240(12) 0.0176(12) 0.0016(9) -0.0056(9) -0.0036(9)
C5 0.0194(10) 0.0235(12) 0.0190(12) 0.0015(9) 0.0022(8) -0.0012(9)
C6 0.0174(10) 0.0193(11) 0.0152(11) 0.0024(9) 0.0003(8) 0.0003(8)
C7 0.0227(11) 0.0274(13) 0.0157(11) 0.0017(9) -0.0022(9) -0.0009(9)
C8 0.0348(13) 0.0271(13) 0.0228(13) 0.0016(10) -0.0050(10) -0.0036(10)
C9 0.0350(13) 0.0348(14) 0.0195(12) 0.0007(11) -0.0050(10) -0.0060(11)
C10 0.0193(10) 0.0263(12) 0.0255(13) -0.0027(10) 0.0040(9) 0.0008(9)
C11 0.0226(11) 0.0268(13) 0.0401(15) -0.0013(11) -0.0009(10) 0.0052(10)
C12 0.0313(13) 0.0438(16) 0.0314(15) -0.0078(12) 0.0093(11) 0.0042(11)
C13 0.0236(11) 0.0222(12) 0.0193(11) -0.0012(9) -0.0007(9) -0.0006(9)
C14 0.0257(11) 0.0262(12) 0.0206(12) 0.0010(10) -0.0035(9) -0.0030(9)
C15 0.0208(10) 0.0184(11) 0.0209(12) -0.0002(9) -0.0006(9) 0.0027(8)

loop_
_atom_type_symbol
_atom_type_description
_atom_type_scat_dispersion_real
_atom_type_scat_dispersion_imag
_atom_type_scat_source
C C 0.0033 0.0016 'International Tables Vol C Tables 4.2.6.8 and 6.1.1.4'
H H 0.0000 0.0000 'International Tables Vol C Tables 4.2.6.8 and 6.1.1.4'
B B 0.0013 0.0007 'International Tables Vol C Tables 4.2.6.8 and 6.1.1.4'
O O 0.0106 0.0060 'International Tables Vol C Tables 4.2.6.8 and 6.1.1.4'
F F 0.0171 0.0103 'International Tables Vol C Tables 4.2.6.8 and 6.1.1.4'
P P 0.1023 0.0942 'International Tables Vol C Tables 4.2.6.8 and 6.1.1.4'

loop_
_geom_angle_atom_site_label_1
_geom_angle_atom_site_label_2
_geom_angle_atom_site_label_3
_geom_angle
C6 P1 C13 113.00(10)
C6 P1 C7 106.59(12)
C13 P1 C7 109.83(11)
C6 P1 C10 108.83(10)
C13 P1 C10 106.34(11)
C7 P1 C10 112.36(11)
C2 C1 C6 116.29(19)
C2 C1 B1 114.29(18)
C6 C1 B1 129.4(2)
F1 B1 F2 108.3(2)
F1 B1 F3 106.5(2)
F2 B1 F3 107.05(18)
F1 B1 C1 114.41(18)
F2 B1 C1 110.7(2)
F3 B1 C1 109.50(19)
C3 C2 C1 123.0(2)
C4 C3 C2 119.8(2)
C3 C4 C5 119.6(2)
C4 C5 C6 120.9(2)
C5 C6 C1 120.3(2)
C5 C6 P1 117.39(15)
C1 C6 P1 122.28(16)
C8 C7 C9 113.07(19)
C8 C7 P1 110.37(15)
C9 C7 P1 114.69(17)
C11 C10 C12 109.8(2)
C11 C10 P1 110.38(15)
C12 C10 P1 112.59(16)
C14 C13 P1 115.18(15)
C15 C14 C13 111.50(18)
O1 C15 O2 123.8(2)
O1 C15 C14 125.4(2)
O2 C15 C14 110.79(18)

loop_
_geom_bond_atom_site_label_1
_geom_bond_atom_site_label_2
_geom_bond_distance
P1 C6 1.811(3)
P1 C13 1.813(3)
P1 C7 1.823(2)
P1 C10 1.826(3)
F1 B1 1.395(3)
O1 C15 1.195(3)
C1 C2 1.396(3)
C1 C6 1.419(3)
C1 B1 1.623(3)
B1 F2 1.400(3)
B1 F3 1.425(3)
O2 C15 1.336(3)
C2 C3 1.392(3)
C3 C4 1.373(3)
C4 C5 1.380(3)
C5 C6 1.408(3)
C7 C8 1.525(3)
C7 C9 1.533(3)
C10 C11 1.532(3)
C10 C12 1.538(4)
C13 C14 1.529(3)
C14 C15 1.505(3)
